data_8103288
loop_
_publ_author_name
'De-Zhong Niu'
'Chang-Fu Shan'
'Xin Min'
'Fan Gao'

_publ_section_title
;
 Crystal structure of
 tetrakis(m-2-chlorobenzoato-O:O')bis(dimethylformamid)dicopper(II),
 Cu2(C3H7NO)2(C7H4ClO2)4
;
_journal_issue 1
_journal_name_full 'Zeitschrift f\"ur Kristallographie - New Crystal Structures'
_journal_page_first 55
_journal_volume 227
_journal_year 2012
_chemical_formula_sum 'C34 H30 Cl4 Cu2 N2 O10'
_chemical_formula_weight 895.48
_space_group_IT_number 14
_symmetry_space_group_name_Hall '-P 2yn'
_symmetry_space_group_name_H-M 'P 1 21/n 1'
_atom_sites_solution_hydrogens geom
_atom_sites_solution_primary direct
_atom_sites_solution_secondary difmap
_audit_creation_method SHELXL-97
_cell_angle_alpha 90.00
_cell_angle_beta 91.7030(10)
_cell_angle_gamma 90.00
_cell_formula_units_Z 2
_cell_length_a 10.2037(8)
_cell_length_b 10.9334(10)
_cell_length_c 17.1915(17)
_cell_measurement_temperature 298(2)
_cell_volume 1917.1(3)
_computing_structure_refinement 'SHELXL-97 (Sheldrick, 1997)'
_computing_structure_solution 'SHELXS-97 (Sheldrick, 1990)'
_diffrn_ambient_temperature 298(2)
_diffrn_measured_fraction_theta_full 0.996
_diffrn_measured_fraction_theta_max 0.996
_diffrn_radiation_monochromator graphite
_diffrn_radiation_source 'fine-focus sealed tube'
_diffrn_radiation_type MoK\a
_diffrn_radiation_wavelength 0.71073
_diffrn_reflns_av_R_equivalents 0.0358
_diffrn_reflns_av_sigmaI/netI 0.0392
_diffrn_reflns_limit_h_max 12
_diffrn_reflns_limit_h_min -12
_diffrn_reflns_limit_k_max 12
_diffrn_reflns_limit_k_min -8
_diffrn_reflns_limit_l_max 20
_diffrn_reflns_limit_l_min -20
_diffrn_reflns_number 9352
_diffrn_reflns_theta_full 25.01
_diffrn_reflns_theta_max 25.01
_diffrn_reflns_theta_min 2.35
_exptl_absorpt_coefficient_mu 1.444
_exptl_absorpt_correction_T_max 0.6550
_exptl_absorpt_correction_T_min 0.5379
_exptl_crystal_density_diffrn 1.551
_exptl_crystal_density_method 'not measured'
_exptl_crystal_F_000 908
_exptl_crystal_size_max 0.49
_exptl_crystal_size_mid 0.46
_exptl_crystal_size_min 0.32
_refine_diff_density_max 0.503
_refine_diff_density_min -0.521
_refine_diff_density_rms 0.069
_refine_ls_extinction_method none
_refine_ls_goodness_of_fit_ref 1.077
_refine_ls_hydrogen_treatment mixed
_refine_ls_matrix_type full
_refine_ls_number_parameters 235
_refine_ls_number_reflns 3370
_refine_ls_number_restraints 0
_refine_ls_restrained_S_all 1.077
_refine_ls_R_factor_all 0.0550
_refine_ls_R_factor_gt 0.0344
_refine_ls_shift/su_max 0.000
_refine_ls_shift/su_mean 0.000
_refine_ls_structure_factor_coef Fsqd
_refine_ls_weighting_details 'calc w=1/[\s^2^(Fo^2^)+(0.0417P)^2^+0.9712P] where P=(Fo^2^+2Fc^2^)/3'
_refine_ls_weighting_scheme calc
_refine_ls_wR_factor_gt 0.0797
_refine_ls_wR_factor_ref 0.0945
_reflns_number_gt 2562
_reflns_number_total 3370
_reflns_threshold_expression >2sigma(I)
_cod_data_source_file 1267-3612.cff
_cod_data_source_block 110517f
_cod_database_code 8103288

loop_
_symmetry_equiv_pos_as_xyz
'x, y, z'
'-x+1/2, y+1/2, -z+1/2'
'-x, -y, -z'
'x-1/2, -y-1/2, z-1/2'

loop_
_atom_site_label
_atom_site_type_symbol
_atom_site_fract_x
_atom_site_fract_y
_atom_site_fract_z
_atom_site_U_iso_or_equiv
_atom_site_adp_type
_atom_site_occupancy
_atom_site_symmetry_multiplicity
_atom_site_calc_flag
_atom_site_refinement_flags
_atom_site_disorder_assembly
_atom_site_disorder_group
Cu1 Cu 0.61312(3) 0.44230(3) 0.49468(2) 0.02934(13) Uani 1 1 d . . .
Cl1 Cl 0.54893(14) 0.84008(10) 0.67757(6) 0.0778(4) Uani 1 1 d . . .
Cl2 Cl 0.75933(17) 0.68892(11) 0.29860(7) 0.1005(5) Uani 1 1 d . . .
N1 N 0.9712(3) 0.3461(3) 0.3954(2) 0.0589(9) Uani 1 1 d . . .
O1 O 0.6482(2) 0.4998(2) 0.60163(12) 0.0423(6) Uani 1 1 d . . .
O2 O 0.4555(2) 0.5966(2) 0.61070(12) 0.0430(6) Uani 1 1 d . . .
O3 O 0.6673(2) 0.6037(2) 0.45592(13) 0.0397(5) Uani 1 1 d . . .
O4 O 0.4757(2) 0.70191(19) 0.46463(13) 0.0437(6) Uani 1 1 d . . .
O5 O 0.8010(2) 0.3619(2) 0.47497(14) 0.0471(6) Uani 1 1 d . . .
C1 C 0.5663(3) 0.5644(3) 0.63605(17) 0.0340(7) Uani 1 1 d . . .
C2 C 0.6060(3) 0.6050(3) 0.71744(17) 0.0393(8) Uani 1 1 d . . .
C3 C 0.6005(4) 0.7254(3) 0.74118(19) 0.0472(9) Uani 1 1 d . . .
C4 C 0.6384(5) 0.7594(4) 0.8159(2) 0.0675(12) Uani 1 1 d . . .
H4 H 0.6355 0.8411 0.8309 0.081 Uiso 1 1 calc R . .
C5 C 0.6801(5) 0.6719(5) 0.8674(2) 0.0765(14) Uani 1 1 d . . .
H5 H 0.7049 0.6943 0.9179 0.092 Uiso 1 1 calc R . .
C6 C 0.6859(5) 0.5518(4) 0.8458(2) 0.0731(13) Uani 1 1 d . . .
H6 H 0.7131 0.4927 0.8817 0.088 Uiso 1 1 calc R . .
C7 C 0.6511(4) 0.5183(4) 0.7703(2) 0.0565(10) Uani 1 1 d . . .
H7 H 0.6582 0.4370 0.7551 0.068 Uiso 1 1 calc R . .
C8 C 0.5945(3) 0.6956(3) 0.44827(17) 0.0338(7) Uani 1 1 d . . .
C9 C 0.6574(3) 0.8109(3) 0.42012(18) 0.0355(7) Uani 1 1 d . . .
C10 C 0.7373(4) 0.8162(3) 0.3565(2) 0.0528(10) Uani 1 1 d . . .
C11 C 0.7976(5) 0.9237(4) 0.3364(3) 0.0726(13) Uani 1 1 d . . .
H11 H 0.8513 0.9257 0.2936 0.087 Uiso 1 1 calc R . .
C12 C 0.7793(5) 1.0268(4) 0.3786(3) 0.0705(13) Uani 1 1 d . . .
H12 H 0.8216 1.0987 0.3650 0.085 Uiso 1 1 calc R . .
C13 C 0.6989(5) 1.0258(3) 0.4411(2) 0.0644(12) Uani 1 1 d . . .
H13 H 0.6853 1.0968 0.4695 0.077 Uiso 1 1 calc R . .
C14 C 0.6389(4) 0.9183(3) 0.4611(2) 0.0507(9) Uani 1 1 d . . .
H14 H 0.5843 0.9176 0.5035 0.061 Uiso 1 1 calc R . .
C15 C 0.8520(3) 0.3780(3) 0.4123(2) 0.0488(9) Uani 1 1 d . . .
H15 H 0.8016 0.4162 0.3734 0.059 Uiso 1 1 calc R . .
C16 C 1.0253(5) 0.3685(6) 0.3186(3) 0.108(2) Uani 1 1 d . . .
H16A H 1.0402 0.2919 0.2931 0.162 Uiso 1 1 calc R . .
H16B H 1.1067 0.4120 0.3247 0.162 Uiso 1 1 calc R . .
H16C H 0.9644 0.4165 0.2878 0.162 Uiso 1 1 calc R . .
C17 C 1.0543(5) 0.2875(6) 0.4535(3) 0.115(2) Uani 1 1 d . . .
H17A H 1.1445 0.2993 0.4409 0.173 Uiso 0.50 1 calc PR A 1
H17B H 1.0352 0.2015 0.4546 0.173 Uiso 0.50 1 calc PR A 1
H17C H 1.0387 0.3225 0.5035 0.173 Uiso 0.50 1 calc PR A 1
H17D H 1.0019 0.2487 0.4927 0.173 Uiso 0.50 1 d PR A 2
H17E H 1.1117 0.3468 0.4790 0.173 Uiso 0.50 1 d PR A 2
H17F H 1.1082 0.2254 0.4298 0.173 Uiso 0.50 1 d PR A 2

loop_
_atom_site_aniso_label
_atom_site_aniso_U_11
_atom_site_aniso_U_22
_atom_site_aniso_U_33
_atom_site_aniso_U_23
_atom_site_aniso_U_13
_atom_site_aniso_U_12
Cu1 0.0267(2) 0.0292(2) 0.0321(2) -0.00074(16) 0.00160(14) 0.00110(17)
Cl1 0.1274(11) 0.0464(6) 0.0588(6) 0.0041(5) -0.0079(6) -0.0127(6)
Cl2 0.1624(14) 0.0641(8) 0.0788(8) -0.0071(6) 0.0657(9) 0.0071(8)
N1 0.0330(17) 0.061(2) 0.083(2) -0.0066(18) 0.0163(16) 0.0025(15)
O1 0.0419(13) 0.0529(14) 0.0321(12) -0.0070(11) -0.0008(10) 0.0068(11)
O2 0.0362(13) 0.0551(15) 0.0375(12) -0.0109(11) -0.0038(10) 0.0035(11)
O3 0.0368(13) 0.0304(12) 0.0521(14) 0.0067(10) 0.0047(10) -0.0018(10)
O4 0.0389(14) 0.0341(13) 0.0585(15) 0.0082(11) 0.0089(11) -0.0005(11)
O5 0.0363(13) 0.0517(15) 0.0538(15) 0.0067(12) 0.0088(11) 0.0097(11)
C1 0.0360(18) 0.0338(17) 0.0323(16) -0.0002(14) 0.0025(14) -0.0068(15)
C2 0.0360(18) 0.051(2) 0.0309(16) -0.0065(15) 0.0018(14) -0.0029(16)
C3 0.056(2) 0.048(2) 0.0375(18) -0.0029(16) 0.0011(16) -0.0076(18)
C4 0.092(3) 0.058(3) 0.052(2) -0.018(2) -0.009(2) -0.007(2)
C5 0.094(4) 0.093(4) 0.041(2) -0.016(2) -0.020(2) 0.008(3)
C6 0.094(4) 0.083(3) 0.041(2) -0.002(2) -0.017(2) 0.025(3)
C7 0.068(3) 0.061(2) 0.041(2) -0.0061(18) -0.0059(18) 0.015(2)
C8 0.040(2) 0.0324(18) 0.0294(16) -0.0022(13) -0.0001(14) -0.0042(15)
C9 0.0360(18) 0.0313(17) 0.0389(17) 0.0033(14) -0.0022(14) -0.0017(14)
C10 0.059(2) 0.041(2) 0.059(2) 0.0034(18) 0.0204(19) -0.0031(18)
C11 0.071(3) 0.063(3) 0.085(3) 0.021(2) 0.033(2) -0.008(2)
C12 0.072(3) 0.046(3) 0.094(3) 0.021(2) -0.007(3) -0.024(2)
C13 0.096(3) 0.034(2) 0.062(3) -0.0005(18) -0.014(2) -0.012(2)
C14 0.074(3) 0.035(2) 0.0432(19) -0.0004(16) 0.0028(18) -0.0004(18)
C15 0.037(2) 0.046(2) 0.063(2) 0.0063(19) 0.0046(18) 0.0080(17)
C16 0.082(4) 0.127(5) 0.119(4) 0.014(4) 0.065(3) 0.008(3)
C17 0.044(3) 0.169(6) 0.133(5) -0.002(4) -0.008(3) 0.036(3)

loop_
_atom_type_symbol
_atom_type_description
_atom_type_scat_dispersion_real
_atom_type_scat_dispersion_imag
_atom_type_scat_source
C C 0.0033 0.0016 'International Tables Vol C Tables 4.2.6.8 and 6.1.1.4'
H H 0.0000 0.0000 'International Tables Vol C Tables 4.2.6.8 and 6.1.1.4'
N N 0.0061 0.0033 'International Tables Vol C Tables 4.2.6.8 and 6.1.1.4'
O O 0.0106 0.0060 'International Tables Vol C Tables 4.2.6.8 and 6.1.1.4'
Cl Cl 0.1484 0.1585 'International Tables Vol C Tables 4.2.6.8 and 6.1.1.4'
Cu Cu 0.3201 1.2651 'International Tables Vol C Tables 4.2.6.8 and 6.1.1.4'

loop_
_geom_angle_atom_site_label_1
_geom_angle_atom_site_label_2
_geom_angle_atom_site_label_3
_geom_angle
_geom_angle_site_symmetry_1
_geom_angle_site_symmetry_3
O4 Cu1 O1 89.81(10) 3_666 .
O4 Cu1 O2 89.95(10) 3_666 3_666
O1 Cu1 O2 168.34(9) . 3_666
O4 Cu1 O3 168.26(9) 3_666 .
O1 Cu1 O3 89.13(10) . .
O2 Cu1 O3 88.73(10) 3_666 .
O4 Cu1 O5 98.72(9) 3_666 .
O1 Cu1 O5 98.04(9) . .
O2 Cu1 O5 93.52(9) 3_666 .
O3 Cu1 O5 93.00(9) . .
O4 Cu1 Cu1 86.86(7) 3_666 3_666
O1 Cu1 Cu1 85.30(7) . 3_666
O2 Cu1 Cu1 83.05(7) 3_666 3_666
O3 Cu1 Cu1 81.40(6) . 3_666
O5 Cu1 Cu1 173.47(7) . 3_666
C15 N1 C17 119.8(4) . .
C15 N1 C16 122.3(4) . .
C17 N1 C16 117.9(4) . .
C1 O1 Cu1 121.0(2) . .
C1 O2 Cu1 123.6(2) . 3_666
C8 O3 Cu1 125.6(2) . .
C8 O4 Cu1 119.8(2) . 3_666
C15 O5 Cu1 119.1(2) . .
O2 C1 O1 127.0(3) . .
O2 C1 C2 117.0(3) . .
O1 C1 C2 116.0(3) . .
C3 C2 C7 118.4(3) . .
C3 C2 C1 122.8(3) . .
C7 C2 C1 118.8(3) . .
C2 C3 C4 121.3(4) . .
C2 C3 Cl1 121.1(3) . .
C4 C3 Cl1 117.6(3) . .
C5 C4 C3 119.2(4) . .
C5 C4 H4 120.4 . .
C3 C4 H4 120.4 . .
C4 C5 C6 120.9(4) . .
C4 C5 H5 119.5 . .
C6 C5 H5 119.5 . .
C5 C6 C7 119.8(4) . .
C5 C6 H6 120.1 . .
C7 C6 H6 120.1 . .
C2 C7 C6 120.4(4) . .
C2 C7 H7 119.8 . .
C6 C7 H7 119.8 . .
O4 C8 O3 126.4(3) . .
O4 C8 C9 116.8(3) . .
O3 C8 C9 116.7(3) . .
C10 C9 C14 117.3(3) . .
C10 C9 C8 123.9(3) . .
C14 C9 C8 118.8(3) . .
C11 C10 C9 120.8(4) . .
C11 C10 Cl2 118.4(3) . .
C9 C10 Cl2 120.7(3) . .
C12 C11 C10 120.4(4) . .
C12 C11 H11 119.8 . .
C10 C11 H11 119.8 . .
C11 C12 C13 120.5(4) . .
C11 C12 H12 119.7 . .
C13 C12 H12 119.7 . .
C12 C13 C14 119.0(4) . .
C12 C13 H13 120.5 . .
C14 C13 H13 120.5 . .
C13 C14 C9 121.9(4) . .
C13 C14 H14 119.0 . .
C9 C14 H14 119.0 . .
O5 C15 N1 125.5(4) . .
O5 C15 H15 117.2 . .
N1 C15 H15 117.2 . .
N1 C16 H16A 109.5 . .
N1 C16 H16B 109.5 . .
H16A C16 H16B 109.5 . .
N1 C16 H16C 109.5 . .
H16A C16 H16C 109.5 . .
H16B C16 H16C 109.5 . .
N1 C17 H17A 109.5 . .
N1 C17 H17B 109.5 . .
H17A C17 H17B 109.5 . .
N1 C17 H17C 109.5 . .
H17A C17 H17C 109.5 . .
H17B C17 H17C 109.5 . .
N1 C17 H17D 110.5 . .
H17A C17 H17D 140.0 . .
H17B C17 H17D 56.1 . .
H17C C17 H17D 56.1 . .
N1 C17 H17E 110.5 . .
H17A C17 H17E 56.1 . .
H17B C17 H17E 140.0 . .
H17C C17 H17E 56.1 . .
H17D C17 H17E 108.4 . .
N1 C17 H17F 110.5 . .
H17A C17 H17F 56.1 . .
H17B C17 H17F 56.0 . .
H17C C17 H17F 140.0 . .
H17D C17 H17F 108.4 . .
H17E C17 H17F 108.4 . .

loop_
_geom_bond_atom_site_label_1
_geom_bond_atom_site_label_2
_geom_bond_distance
_geom_bond_site_symmetry_2
Cu1 O4 1.958(2) 3_666
Cu1 O1 1.966(2) .
Cu1 O2 1.969(2) 3_666
Cu1 O3 1.971(2) .
Cu1 O5 2.146(2) .
Cu1 Cu1 2.6419(7) 3_666
Cl1 C3 1.735(4) .
Cl2 C10 1.730(4) .
N1 C15 1.306(4) .
N1 C17 1.442(6) .
N1 C16 1.466(5) .
O1 C1 1.256(4) .
O2 C1 1.250(4) .
O2 Cu1 1.969(2) 3_666
O3 C8 1.255(4) .
O4 C8 1.255(4) .
O4 Cu1 1.958(2) 3_666
O5 C15 1.223(4) .
C1 C2 1.512(4) .
C2 C3 1.379(5) .
C2 C7 1.383(5) .
C3 C4 1.382(5) .
C4 C5 1.362(6) .
C4 H4 0.9300 .
C5 C6 1.367(6) .
C5 H5 0.9300 .
C6 C7 1.383(5) .
C6 H6 0.9300 .
C7 H7 0.9300 .
C8 C9 1.501(4) .
C9 C10 1.385(4) .
C9 C14 1.385(4) .
C10 C11 1.375(5) .
C11 C12 1.356(6) .
C11 H11 0.9300 .
C12 C13 1.371(6) .
C12 H12 0.9300 .
C13 C14 1.374(5) .
C13 H13 0.9300 .
C14 H14 0.9300 .
C15 H15 0.9300 .
C16 H16A 0.9600 .
C16 H16B 0.9600 .
C16 H16C 0.9600 .
C17 H17A 0.9600 .
C17 H17B 0.9600 .
C17 H17C 0.9600 .
C17 H17D 0.9702 .
C17 H17E 0.9702 .
C17 H17F 0.9702 .

loop_
_geom_torsion_atom_site_label_1
_geom_torsion_atom_site_label_2
_geom_torsion_atom_site_label_3
_geom_torsion_atom_site_label_4
_geom_torsion
_geom_torsion_site_symmetry_1
O4 Cu1 O1 C1 -87.6(2) 3_666
O2 Cu1 O1 C1 1.2(6) 3_666
O3 Cu1 O1 C1 80.7(2) .
O5 Cu1 O1 C1 173.6(2) .
Cu1 Cu1 O1 C1 -0.8(2) 3_666
O4 Cu1 O3 C8 -1.0(6) 3_666
O1 Cu1 O3 C8 -85.9(2) .
O2 Cu1 O3 C8 82.7(2) 3_666
O5 Cu1 O3 C8 176.1(2) .
Cu1 Cu1 O3 C8 -0.5(2) 3_666
O4 Cu1 O5 C15 131.3(3) 3_666
O1 Cu1 O5 C15 -137.6(3) .
O2 Cu1 O5 C15 40.8(3) 3_666
O3 Cu1 O5 C15 -48.1(3) .
Cu1 Cu1 O5 C15 -17.3(8) 3_666
Cu1 O2 C1 O1 -3.2(5) 3_666
Cu1 O2 C1 C2 178.1(2) 3_666
Cu1 O1 C1 O2 2.5(4) .
Cu1 O1 C1 C2 -178.7(2) .
O2 C1 C2 C3 -52.5(4) .
O1 C1 C2 C3 128.7(3) .
O2 C1 C2 C7 128.3(4) .
O1 C1 C2 C7 -50.6(4) .
C7 C2 C3 C4 -0.3(6) .
C1 C2 C3 C4 -179.6(3) .
C7 C2 C3 Cl1 178.4(3) .
C1 C2 C3 Cl1 -0.9(5) .
C2 C3 C4 C5 -1.0(6) .
Cl1 C3 C4 C5 -179.7(4) .
C3 C4 C5 C6 0.6(8) .
C4 C5 C6 C7 1.1(8) .
C3 C2 C7 C6 2.0(6) .
C1 C2 C7 C6 -178.7(4) .
C5 C6 C7 C2 -2.4(7) .
Cu1 O4 C8 O3 -0.7(4) 3_666
Cu1 O4 C8 C9 -177.84(19) 3_666
Cu1 O3 C8 O4 0.9(5) .
Cu1 O3 C8 C9 178.02(18) .
O4 C8 C9 C10 -134.4(4) .
O3 C8 C9 C10 48.2(5) .
O4 C8 C9 C14 47.8(4) .
O3 C8 C9 C14 -129.6(3) .
C14 C9 C10 C11 1.4(6) .
C8 C9 C10 C11 -176.4(4) .
C14 C9 C10 Cl2 -176.5(3) .
C8 C9 C10 Cl2 5.7(5) .
C9 C10 C11 C12 -0.3(7) .
Cl2 C10 C11 C12 177.7(4) .
C10 C11 C12 C13 -1.0(7) .
C11 C12 C13 C14 1.0(7) .
C12 C13 C14 C9 0.1(6) .
C10 C9 C14 C13 -1.3(6) .
C8 C9 C14 C13 176.6(3) .
Cu1 O5 C15 N1 172.1(3) .
C17 N1 C15 O5 -0.5(7) .
C16 N1 C15 O5 179.9(4) .
